data_4021570
loop_
_publ_author_name
'Kai Deng'
'Ahlem Bensari-Bouguerra'
'Joseph Whetstone'
'Theodore Cohen'

_publ_section_title
;
 Cyclization by Intramolecular Carbolithiation of Alkyl- and Vinyllithiums
 Prepared by the Action of Aromatic Radical Anions on Phenyl
 Thioethers. High Stereoselectivity in the Cyclization Accelerated by
 an Allylic Lithium Oxyanion
;
_journal_name_full 'Journal of Organic Chemistry'
_journal_page_first 2360
_journal_page_last 2372
_journal_paper_doi 10.1021/jo052535m
_journal_volume 71
_journal_year 2006
_chemical_formula_sum 'C21 H22 N2 O6 S'
_chemical_formula_weight 430.47
_chemical_name_systematic
; 
 ? 
;
_space_group_IT_number 2
_symmetry_cell_setting triclinic
_symmetry_space_group_name_Hall '-P 1'
_symmetry_space_group_name_H-M 'P -1'
_atom_sites_solution_hydrogens geom
_atom_sites_solution_primary direct
_atom_sites_solution_secondary difmap
_audit_creation_method SHELXL-97
_cell_angle_alpha 72.8420(10)
_cell_angle_beta 89.109(2)
_cell_angle_gamma 78.209(2)
_cell_formula_units_Z 2
_cell_length_a 7.4710(5)
_cell_length_b 12.1457(8)
_cell_length_c 12.2613(8)
_cell_measurement_temperature 295(2)
_cell_volume 1039.46(12)
_computing_structure_refinement 'SHELXL-97 (Sheldrick, 1997)'
_computing_structure_solution 'SHELXS-97 (Sheldrick, 1990)'
_diffrn_ambient_temperature 295(2)
_diffrn_measured_fraction_theta_full 0.999
_diffrn_measured_fraction_theta_max 0.999
_diffrn_radiation_monochromator graphite
_diffrn_radiation_source 'fine-focus sealed tube'
_diffrn_radiation_type MoK\a
_diffrn_radiation_wavelength 0.71073
_diffrn_reflns_av_R_equivalents 0.0264
_diffrn_reflns_av_sigmaI/netI 0.0407
_diffrn_reflns_limit_h_max 8
_diffrn_reflns_limit_h_min -8
_diffrn_reflns_limit_k_max 14
_diffrn_reflns_limit_k_min -14
_diffrn_reflns_limit_l_max 14
_diffrn_reflns_limit_l_min -14
_diffrn_reflns_number 8372
_diffrn_reflns_theta_full 25.00
_diffrn_reflns_theta_max 25.00
_diffrn_reflns_theta_min 1.74
_exptl_absorpt_coefficient_mu 0.197
_exptl_absorpt_correction_T_max 0.9674
_exptl_absorpt_correction_T_min 0.9452
_exptl_absorpt_correction_type multi-scan
_exptl_crystal_density_diffrn 1.375
_exptl_crystal_density_method 'not measured'
_exptl_crystal_F_000 452
_exptl_crystal_size_max 0.29
_exptl_crystal_size_mid 0.26
_exptl_crystal_size_min 0.17
_refine_diff_density_max 0.631
_refine_diff_density_min -0.329
_refine_diff_density_rms 0.061
_refine_ls_extinction_method none
_refine_ls_goodness_of_fit_ref 1.619
_refine_ls_hydrogen_treatment constr
_refine_ls_matrix_type full
_refine_ls_number_parameters 281
_refine_ls_number_reflns 3658
_refine_ls_number_restraints 6
_refine_ls_restrained_S_all 1.619
_refine_ls_R_factor_all 0.1169
_refine_ls_R_factor_gt 0.0905
_refine_ls_shift/su_max 0.005
_refine_ls_shift/su_mean 0.000
_refine_ls_structure_factor_coef Fsqd
_refine_ls_weighting_details 'calc w=1/[\s^2^(Fo^2^)+(0.0780P)^2^+0.0000P] where P=(Fo^2^+2Fc^2^)/3'
_refine_ls_weighting_scheme calc
_refine_ls_wR_factor_gt 0.2154
_refine_ls_wR_factor_ref 0.2242
_reflns_number_gt 2650
_reflns_number_total 3658
_reflns_threshold_expression >2sigma(I)
_cod_data_source_file jo052535mrom20051209_102252.cif
_cod_database_code 4021570

loop_
_symmetry_equiv_pos_as_xyz
'x, y, z'
'-x, -y, -z'

loop_
_atom_site_label
_atom_site_type_symbol
_atom_site_fract_x
_atom_site_fract_y
_atom_site_fract_z
_atom_site_U_iso_or_equiv
_atom_site_adp_type
_atom_site_occupancy
_atom_site_symmetry_multiplicity
_atom_site_calc_flag
_atom_site_refinement_flags
_atom_site_disorder_assembly
_atom_site_disorder_group
S S 0.15599(19) -0.37782(12) 0.08868(10) 0.0942(5) Uani 1 1 d . A 1
O1 O -0.1418(3) -0.0950(2) -0.24587(19) 0.0564(7) Uani 1 1 d . A 1
O2 O -0.2522(4) -0.0319(3) -0.4293(2) 0.0832(9) Uani 1 1 d . A 1
O3 O -0.6250(5) 0.3738(3) -0.5522(3) 0.1046(12) Uani 1 1 d . A 1
O4 O -0.6990(5) 0.4680(3) -0.4309(3) 0.1030(12) Uani 1 1 d . A 1
O5 O -0.5891(4) 0.2629(3) -0.0291(3) 0.0972(11) Uani 1 1 d . A 1
O6 O -0.3957(5) 0.0991(3) 0.0231(3) 0.0961(11) Uani 1 1 d . A 1
N1 N -0.6274(5) 0.3812(3) -0.4565(3) 0.0718(10) Uani 1 1 d . A 1
N2 N -0.4857(5) 0.1815(3) -0.0492(3) 0.0690(9) Uani 1 1 d . A 1
C1 C -0.4439(5) 0.1791(3) -0.3909(3) 0.0564(9) Uani 1 1 d . A 1
H1A H -0.4397 0.1784 -0.4666 0.068 Uiso 1 1 calc R A 1
C2 C -0.5385(5) 0.2761(3) -0.3637(3) 0.0543(9) Uani 1 1 d . A 1
C3 C -0.5536(5) 0.2805(3) -0.2534(3) 0.0554(9) Uani 1 1 d . A 1
H3A H -0.6189 0.3468 -0.2364 0.066 Uiso 1 1 calc R A 1
C4 C -0.4677(5) 0.1827(3) -0.1700(3) 0.0540(9) Uani 1 1 d . A 1
C5 C -0.3669(5) 0.0851(3) -0.1928(3) 0.0521(9) Uani 1 1 d . A 1
H5A H -0.3073 0.0212 -0.1335 0.063 Uiso 1 1 calc R A 1
C6 C -0.3544(5) 0.0822(3) -0.3041(3) 0.0521(9) Uani 1 1 d . A 1
C7 C -0.2468(5) -0.0206(3) -0.3354(3) 0.0577(10) Uani 1 1 d . A 1
C8 C -0.0183(5) -0.2037(3) -0.2563(3) 0.0524(9) Uani 1 1 d . A 1
C9 C -0.1337(8) -0.2833(4) -0.2777(5) 0.1020(17) Uani 1 1 d . A 1
H9A H -0.2004 -0.2463 -0.3499 0.153 Uiso 1 1 calc R A 1
H9B H -0.2181 -0.2981 -0.2179 0.153 Uiso 1 1 calc R A 1
H9C H -0.0564 -0.3564 -0.2790 0.153 Uiso 1 1 calc R A 1
C10 C 0.1229(6) -0.1737(4) -0.3451(4) 0.0844(14) Uani 1 1 d . A 1
H10A H 0.1226 -0.2178 -0.3993 0.101 Uiso 1 1 calc R A 1
H10B H 0.0924 -0.0903 -0.3867 0.101 Uiso 1 1 calc R A 1
C11 C 0.3059(13) -0.2032(14) -0.2876(8) 0.074(4) Uani 0.61(3) 1 d PU A 1
H11A H 0.3346 -0.1352 -0.2712 0.089 Uiso 0.61(3) 1 calc PR A 1
H11B H 0.3994 -0.2314 -0.3345 0.089 Uiso 0.61(3) 1 calc PR A 1
C11' C 0.284(4) -0.270(4) -0.310(2) 0.149(12) Uani 0.39(3) 1 d PU A 2
C12 C 0.2915(7) -0.3028(5) -0.1745(4) 0.0901(15) Uani 1 1 d . A 1
H12A H 0.3767 -0.2957 -0.1182 0.108 Uiso 1 1 calc R A 1
C13 C 0.3279(9) -0.4305(5) -0.1674(6) 0.138(3) Uani 1 1 d . A 1
H13A H 0.4508 -0.4542 -0.1885 0.208 Uiso 1 1 calc R A 1
H13B H 0.2433 -0.4429 -0.2185 0.208 Uiso 1 1 calc R A 1
H13C H 0.3130 -0.4763 -0.0906 0.208 Uiso 1 1 calc R A 1
C14 C 0.0967(6) -0.2522(3) -0.1423(3) 0.0639(11) Uani 1 1 d . A 1
H14A H 0.1079 -0.1828 -0.1198 0.077 Uiso 1 1 calc R A 1
C15 C 0.0180(7) -0.3279(4) -0.0445(4) 0.0840(14) Uani 1 1 d . A 1
H15A H -0.0008 -0.3965 -0.0643 0.101 Uiso 1 1 calc R A 1
H15B H -0.1010 -0.2849 -0.0320 0.101 Uiso 1 1 calc R A 1
C16 C 0.0562(5) -0.2911(4) 0.1750(3) 0.0638(11) Uani 1 1 d . A 1
C17 C 0.0898(6) -0.3412(4) 0.2927(4) 0.0712(12) Uani 1 1 d . A 1
H17A H 0.1573 -0.4179 0.3210 0.085 Uiso 1 1 calc R A 1
C18 C 0.0249(6) -0.2793(4) 0.3672(4) 0.0760(12) Uani 1 1 d . A 1
H18A H 0.0483 -0.3141 0.4454 0.091 Uiso 1 1 calc R A 1
C19 C -0.0752(6) -0.1656(4) 0.3263(4) 0.0790(13) Uani 1 1 d . A 1
H19A H -0.1199 -0.1234 0.3766 0.095 Uiso 1 1 calc R A 1
C20 C -0.1083(6) -0.1150(4) 0.2104(5) 0.0775(13) Uani 1 1 d . A 1
H20A H -0.1760 -0.0383 0.1827 0.093 Uiso 1 1 calc R A 1
C21 C -0.0432(6) -0.1758(4) 0.1349(4) 0.0721(12) Uani 1 1 d . A 1
H21A H -0.0655 -0.1398 0.0567 0.086 Uiso 1 1 calc R A 1

loop_
_atom_site_aniso_label
_atom_site_aniso_U_11
_atom_site_aniso_U_22
_atom_site_aniso_U_33
_atom_site_aniso_U_23
_atom_site_aniso_U_13
_atom_site_aniso_U_12
S 0.0974(10) 0.1002(10) 0.0537(7) 0.0002(6) -0.0031(6) 0.0157(7)
O1 0.0635(16) 0.0502(14) 0.0468(14) -0.0107(11) -0.0009(12) 0.0024(12)
O2 0.096(2) 0.087(2) 0.0509(17) -0.0176(15) -0.0114(15) 0.0138(17)
O3 0.143(3) 0.077(2) 0.065(2) -0.0029(17) -0.028(2) 0.017(2)
O4 0.129(3) 0.0574(19) 0.098(3) -0.0121(18) -0.019(2) 0.0205(19)
O5 0.083(2) 0.127(3) 0.079(2) -0.050(2) 0.0048(17) 0.012(2)
O6 0.136(3) 0.084(2) 0.0505(17) -0.0082(16) -0.0112(18) 0.001(2)
N1 0.083(3) 0.060(2) 0.062(2) -0.0063(19) -0.0147(19) -0.0066(19)
N2 0.063(2) 0.081(3) 0.060(2) -0.024(2) 0.0035(17) -0.0050(19)
C1 0.054(2) 0.061(2) 0.047(2) -0.0060(17) -0.0064(16) -0.0110(18)
C2 0.049(2) 0.046(2) 0.057(2) -0.0019(17) -0.0100(17) -0.0037(17)
C3 0.046(2) 0.055(2) 0.063(2) -0.0169(19) -0.0052(17) -0.0036(17)
C4 0.047(2) 0.064(2) 0.047(2) -0.0105(18) 0.0002(16) -0.0119(18)
C5 0.044(2) 0.054(2) 0.047(2) -0.0033(17) 0.0000(15) -0.0038(17)
C6 0.046(2) 0.055(2) 0.048(2) -0.0083(17) 0.0026(15) -0.0050(17)
C7 0.061(2) 0.062(2) 0.043(2) -0.0080(18) -0.0017(17) -0.0058(19)
C8 0.064(2) 0.044(2) 0.049(2) -0.0189(16) -0.0033(17) -0.0033(17)
C9 0.118(4) 0.074(3) 0.114(4) -0.031(3) -0.040(3) -0.012(3)
C10 0.083(3) 0.089(3) 0.063(3) -0.016(2) 0.018(2) 0.010(3)
C11 0.064(5) 0.084(8) 0.066(5) -0.017(5) 0.022(4) -0.002(5)
C11' 0.146(16) 0.14(2) 0.105(14) 0.004(15) 0.014(12) 0.035(16)
C12 0.077(3) 0.106(4) 0.075(3) -0.029(3) 0.003(2) 0.011(3)
C13 0.130(5) 0.105(4) 0.177(6) -0.083(4) -0.017(5) 0.046(4)
C14 0.075(3) 0.049(2) 0.056(2) -0.0141(18) 0.0048(19) 0.0093(19)
C15 0.091(3) 0.078(3) 0.071(3) -0.008(2) 0.002(2) -0.011(3)
C16 0.054(2) 0.071(3) 0.056(2) -0.001(2) -0.0037(18) -0.012(2)
C17 0.067(3) 0.064(3) 0.068(3) 0.001(2) -0.015(2) -0.010(2)
C18 0.088(3) 0.082(3) 0.055(2) -0.013(2) -0.015(2) -0.021(3)
C19 0.071(3) 0.086(3) 0.089(3) -0.035(3) -0.008(2) -0.024(3)
C20 0.066(3) 0.060(3) 0.101(4) -0.011(3) -0.018(3) -0.017(2)
C21 0.064(3) 0.071(3) 0.066(3) 0.004(2) -0.006(2) -0.016(2)

loop_
_atom_type_symbol
_atom_type_description
_atom_type_scat_dispersion_real
_atom_type_scat_dispersion_imag
_atom_type_scat_source
C C 0.0033 0.0016 'International Tables Vol C Tables 4.2.6.8 and 6.1.1.4'
H H 0.0000 0.0000 'International Tables Vol C Tables 4.2.6.8 and 6.1.1.4'
N N 0.0061 0.0033 'International Tables Vol C Tables 4.2.6.8 and 6.1.1.4'
O O 0.0106 0.0060 'International Tables Vol C Tables 4.2.6.8 and 6.1.1.4'
S S 0.1246 0.1234 'International Tables Vol C Tables 4.2.6.8 and 6.1.1.4'

loop_
_geom_angle_atom_site_label_1
_geom_angle_atom_site_label_2
_geom_angle_atom_site_label_3
_geom_angle
C16 S C15 107.3(2)
C7 O1 C8 120.7(3)
O3 N1 O4 124.5(4)
O3 N1 C2 117.6(4)
O4 N1 C2 117.8(4)
O5 N2 O6 124.1(4)
O5 N2 C4 118.0(3)
O6 N2 C4 117.9(4)
C2 C1 C6 119.1(3)
C2 C1 H1A 120.4
C6 C1 H1A 120.4
C3 C2 C1 122.8(3)
C3 C2 N1 118.0(4)
C1 C2 N1 119.2(4)
C4 C3 C2 116.5(3)
C4 C3 H3A 121.7
C2 C3 H3A 121.7
C3 C4 C5 123.0(3)
C3 C4 N2 118.6(4)
C5 C4 N2 118.4(3)
C4 C5 C6 119.5(3)
C4 C5 H5A 120.2
C6 C5 H5A 120.2
C5 C6 C1 119.0(3)
C5 C6 C7 122.5(3)
C1 C6 C7 118.5(3)
O2 C7 O1 125.7(4)
O2 C7 C6 123.7(3)
O1 C7 C6 110.5(3)
O1 C8 C9 108.4(3)
O1 C8 C10 110.9(3)
C9 C8 C10 114.8(4)
O1 C8 C14 103.8(2)
C9 C8 C14 115.0(3)
C10 C8 C14 103.4(3)
C8 C9 H9A 109.5
C8 C9 H9B 109.5
H9A C9 H9B 109.5
C8 C9 H9C 109.5
H9A C9 H9C 109.5
H9B C9 H9C 109.5
C11 C10 C8 109.4(5)
C11 C10 H10A 109.8
C8 C10 H10A 109.8
C11 C10 H10B 109.8
C8 C10 H10B 109.8
H10A C10 H10B 108.2
C10 C11 C12 104.2(7)
C10 C11 H11A 110.9
C12 C11 H11A 110.9
C10 C11 H11B 110.9
C12 C11 H11B 110.9
H11A C11 H11B 108.9
C13 C12 C14 115.1(5)
C13 C12 C11 122.9(7)
C14 C12 C11 99.1(5)
C13 C12 H12A 106.2
C14 C12 H12A 106.2
C11 C12 H12A 106.2
C12 C13 H13A 109.5
C12 C13 H13B 109.5
H13A C13 H13B 109.5
C12 C13 H13C 109.5
H13A C13 H13C 109.5
H13B C13 H13C 109.5
C15 C14 C8 117.1(4)
C15 C14 C12 117.0(4)
C8 C14 C12 105.0(3)
C15 C14 H14A 105.5
C8 C14 H14A 105.5
C12 C14 H14A 105.5
C14 C15 S 115.0(3)
C14 C15 H15A 108.5
S C15 H15A 108.5
C14 C15 H15B 108.5
S C15 H15B 108.5
H15A C15 H15B 107.5
C21 C16 C17 118.3(4)
C21 C16 S 125.2(3)
C17 C16 S 116.4(3)
C18 C17 C16 121.0(4)
C18 C17 H17A 119.5
C16 C17 H17A 119.5
C17 C18 C19 120.0(4)
C17 C18 H18A 120.0
C19 C18 H18A 120.0
C20 C19 C18 119.4(5)
C20 C19 H19A 120.3
C18 C19 H19A 120.3
C21 C20 C19 121.1(4)
C21 C20 H20A 119.4
C19 C20 H20A 119.4
C20 C21 C16 120.1(4)
C20 C21 H21A 120.0
C16 C21 H21A 120.0

loop_
_geom_bond_atom_site_label_1
_geom_bond_atom_site_label_2
_geom_bond_distance
S C16 1.761(4)
S C15 1.819(5)
O1 C7 1.337(4)
O1 C8 1.486(4)
O2 C7 1.202(4)
O3 N1 1.202(4)
O4 N1 1.206(4)
O5 N2 1.209(4)
O6 N2 1.208(4)
N1 C2 1.479(5)
N2 C4 1.481(5)
C1 C2 1.372(5)
C1 C6 1.389(5)
C1 H1A 0.9300
C2 C3 1.372(5)
C3 C4 1.364(5)
C3 H3A 0.9300
C4 C5 1.370(5)
C5 C6 1.377(5)
C5 H5A 0.9300
C6 C7 1.488(5)
C8 C9 1.498(6)
C8 C10 1.523(6)
C8 C14 1.543(5)
C9 H9A 0.9600
C9 H9B 0.9600
C9 H9C 0.9600
C10 C11 1.475(11)
C10 H10A 0.9700
C10 H10B 0.9700
C11 C12 1.567(12)
C11 H11A 0.9700
C11 H11B 0.9700
C12 C13 1.495(8)
C12 C14 1.553(6)
C12 H12A 0.9800
C13 H13A 0.9600
C13 H13B 0.9600
C13 H13C 0.9600
C14 C15 1.477(6)
C14 H14A 0.9800
C15 H15A 0.9700
C15 H15B 0.9700
C16 C21 1.391(6)
C16 C17 1.395(5)
C17 C18 1.370(6)
C17 H17A 0.9300
C18 C19 1.378(6)
C18 H18A 0.9300
C19 C20 1.375(6)
C19 H19A 0.9300
C20 C21 1.371(6)
C20 H20A 0.9300
C21 H21A 0.9300
